data_7022703
loop_
_publ_author_name
'Fang, Ming'
'Li, Ji-Jing'
'Shi, Peng-Fei'
'Zhao, Bin'
'Cheng, Peng'

_publ_section_title
;
 Structures, luminescence, and slow magnetic relaxation of eight 3D
 lanthanide-organic frameworks.
;
_journal_issue 18
_journal_name_full 'Dalton transactions (Cambridge, England : 2003)'
_journal_page_first 6553
_journal_page_last 6563
_journal_paper_doi 10.1039/c3dt32861a
_journal_volume 42
_journal_year 2013
_chemical_formula_sum 'C18 H20 Dy N5 O9'
_chemical_formula_weight 612.89
_chemical_name_systematic
;
?
;
_space_group_IT_number 15
_symmetry_cell_setting monoclinic
_symmetry_space_group_name_Hall '-C 2yc'
_symmetry_space_group_name_H-M 'C 1 2/c 1'
_atom_sites_solution_hydrogens geom
_atom_sites_solution_primary direct
_atom_sites_solution_secondary difmap
_audit_creation_method SHELXL-97
_cell_angle_alpha 90.00
_cell_angle_beta 97.371(3)
_cell_angle_gamma 90.00
_cell_formula_units_Z 4
_cell_length_a 24.402(3)
_cell_length_b 9.3439(9)
_cell_length_c 10.3469(11)
_cell_measurement_reflns_used 8352
_cell_measurement_temperature 293(2)
_cell_measurement_theta_max 27.48
_cell_measurement_theta_min 3.00
_cell_volume 2339.7(4)
_computing_structure_refinement 'SHELXL-97 (Sheldrick, 1997)'
_computing_structure_solution 'SHELXS-97 (Sheldrick, 1990)'
_diffrn_ambient_temperature 293(2)
_diffrn_measured_fraction_theta_full 0.998
_diffrn_measured_fraction_theta_max 0.998
_diffrn_radiation_monochromator graphite
_diffrn_radiation_source 'fine-focus sealed tube'
_diffrn_radiation_type MoK\a
_diffrn_radiation_wavelength 0.71075
_diffrn_reflns_av_R_equivalents 0.0300
_diffrn_reflns_av_sigmaI/netI 0.0312
_diffrn_reflns_limit_h_max 31
_diffrn_reflns_limit_h_min -31
_diffrn_reflns_limit_k_max 11
_diffrn_reflns_limit_k_min -12
_diffrn_reflns_limit_l_max 12
_diffrn_reflns_limit_l_min -13
_diffrn_reflns_number 8284
_diffrn_reflns_theta_full 27.48
_diffrn_reflns_theta_max 27.48
_diffrn_reflns_theta_min 3.00
_exptl_absorpt_coefficient_mu 3.250
_exptl_absorpt_correction_T_max 0.7810
_exptl_absorpt_correction_T_min 0.7370
_exptl_absorpt_correction_type multi-scan
_exptl_absorpt_process_details sadabs
_exptl_crystal_density_diffrn 1.740
_exptl_crystal_density_method 'not measured'
_exptl_crystal_F_000 1204
_exptl_crystal_size_max 0.10
_exptl_crystal_size_mid 0.08
_exptl_crystal_size_min 0.08
_refine_diff_density_max 1.052
_refine_diff_density_min -0.998
_refine_diff_density_rms 0.102
_refine_ls_extinction_method none
_refine_ls_goodness_of_fit_ref 1.114
_refine_ls_hydrogen_treatment constr
_refine_ls_matrix_type full
_refine_ls_number_parameters 174
_refine_ls_number_reflns 2675
_refine_ls_number_restraints 126
_refine_ls_restrained_S_all 1.208
_refine_ls_R_factor_all 0.0365
_refine_ls_R_factor_gt 0.0340
_refine_ls_shift/su_max 0.001
_refine_ls_shift/su_mean 0.000
_refine_ls_structure_factor_coef Fsqd
_refine_ls_weighting_details 'calc w=1/[\s^2^(Fo^2^)+(0.0305P)^2^+9.3164P] where P=(Fo^2^+2Fc^2^)/3'
_refine_ls_weighting_scheme calc
_refine_ls_wR_factor_gt 0.0759
_refine_ls_wR_factor_ref 0.0768
_reflns_number_gt 2585
_reflns_number_total 2675
_reflns_threshold_expression >2sigma(I)
_cod_data_source_file c3dt32861a.txt
_cod_data_source_block shelxs7
_cod_depositor_comments
;
The following automatic conversions were performed:

'_refine_ls_hydrogen_treatment' value 'constra' was replaced with the
value 'constr' as specified in the replacement file
'src/cod-tools/trunk/data/replacement-values/replacement_values.lst'.

Automatic conversion script
Id: cif_fix_values 5376 2017-05-30 11:51:03Z andrius 
;
_cod_original_sg_symbol_H-M C2/c
_cod_database_code 7022703

loop_
_symmetry_equiv_pos_as_xyz
'x, y, z'
'-x, y, -z+1/2'
'x+1/2, y+1/2, z'
'-x+1/2, y+1/2, -z+1/2'
'-x, -y, -z'
'x, -y, z-1/2'
'-x+1/2, -y+1/2, -z'
'x+1/2, -y+1/2, z-1/2'

loop_
_atom_site_label
_atom_site_type_symbol
_atom_site_fract_x
_atom_site_fract_y
_atom_site_fract_z
_atom_site_U_iso_or_equiv
_atom_site_adp_type
_atom_site_occupancy
_atom_site_symmetry_multiplicity
_atom_site_calc_flag
_atom_site_refinement_flags
_atom_site_disorder_assembly
_atom_site_disorder_group
Dy1 Dy 0.0000 1.01310(3) 0.7500 0.02831(11) Uani 1 2 d SU . .
C2 C 0.17754(16) 1.1784(5) 0.9929(4) 0.0326(9) Uani 1 1 d U . .
H2 H 0.1616 1.2167 0.9140 0.039 Uiso 1 1 calc R . .
O4 O 0.06999(13) 1.0956(5) 0.9045(4) 0.0548(10) Uani 1 1 d U . .
C1 C 0.23275(17) 1.2042(5) 1.0374(4) 0.0365(10) Uani 1 1 d U . .
C3 C 0.14656(17) 1.0963(5) 1.0658(5) 0.0383(10) Uani 1 1 d U . .
C6 C 0.08608(18) 1.0698(6) 1.0201(5) 0.0419(11) Uani 1 1 d U . .
C4 C 0.1714(2) 1.0406(8) 1.1818(6) 0.0679(18) Uani 1 1 d U . .
H4 H 0.1513 0.9864 1.2347 0.082 Uiso 1 1 calc R . .
N2 N 0.25764(17) 1.1483(6) 1.1486(5) 0.0629(14) Uani 1 1 d U . .
C5 C 0.2270(2) 1.0674(9) 1.2175(7) 0.084(2) Uani 1 1 d U . .
H5 H 0.2440 1.0266 1.2943 0.100 Uiso 1 1 calc R . .
O3 O 0.05726(16) 1.0231(5) 1.1001(4) 0.0699(14) Uani 1 1 d U . .
O2 O 0.0307(3) 1.2509(6) 0.6830(5) 0.0993(19) Uani 1 1 d U . .
O5 O -0.0514(2) 0.8152(5) 0.6647(6) 0.0905(16) Uani 1 1 d U . .
N1 N -0.0988(3) 0.6373(8) 0.5611(8) 0.098(2) Uani 1 1 d U . .
C7 C -0.0538(3) 0.7142(8) 0.6023(7) 0.083(2) Uani 1 1 d U A .
H7 H -0.0207 0.6818 0.5774 0.099 Uiso 1 1 calc R . .
N3 N 0.0000 1.3143(13) 0.7500 0.127(4) Uani 1 2 d SU . .
C8 C -0.0818(15) 0.487(2) 0.500(3) 0.145(11) Uani 0.56(4) 1 d PU A 1
C8' C -0.1163(17) 0.547(4) 0.452(3) 0.142(13) Uani 0.44(4) 1 d PU A 2
C9 C -0.1474(11) 0.699(3) 0.532(4) 0.163(13) Uani 0.56(4) 1 d PU A 1
C9' C -0.1471(11) 0.652(3) 0.639(4) 0.126(12) Uani 0.44(4) 1 d PU A 2
O1 O 0.0249(6) 1.4470(14) 0.757(2) 0.143(6) Uani 0.50 1 d PU . .

loop_
_atom_site_aniso_label
_atom_site_aniso_U_11
_atom_site_aniso_U_22
_atom_site_aniso_U_33
_atom_site_aniso_U_23
_atom_site_aniso_U_13
_atom_site_aniso_U_12
Dy1 0.01489(13) 0.03741(17) 0.03270(17) 0.000 0.00326(10) 0.000
C2 0.0196(18) 0.045(2) 0.033(2) 0.0036(18) 0.0027(16) -0.0044(16)
O4 0.0284(16) 0.088(3) 0.045(2) 0.0115(19) -0.0073(15) -0.0248(17)
C1 0.0217(19) 0.051(3) 0.036(2) 0.006(2) 0.0006(17) -0.0074(17)
C3 0.0214(19) 0.058(3) 0.036(2) 0.005(2) 0.0037(17) -0.0101(18)
C6 0.022(2) 0.060(3) 0.044(3) 0.002(2) 0.0037(19) -0.0137(19)
C4 0.036(3) 0.105(4) 0.060(4) 0.038(3) -0.001(2) -0.024(3)
N2 0.028(2) 0.098(4) 0.058(3) 0.036(3) -0.008(2) -0.020(2)
C5 0.042(3) 0.131(6) 0.073(4) 0.057(4) -0.015(3) -0.026(3)
O3 0.0297(18) 0.138(4) 0.044(2) 0.009(2) 0.0103(16) -0.032(2)
O2 0.129(5) 0.088(4) 0.079(4) 0.037(3) 0.005(3) -0.036(3)
O5 0.092(3) 0.064(3) 0.113(4) -0.029(3) 0.003(3) -0.030(3)
N1 0.099(2) 0.097(2) 0.098(2) -0.0002(11) 0.0112(11) -0.0046(11)
C7 0.098(5) 0.062(4) 0.086(5) -0.005(4) 0.003(4) -0.038(4)
N3 0.172(9) 0.077(6) 0.128(8) 0.000 0.002(7) 0.000
C8 0.173(19) 0.076(11) 0.173(19) -0.044(11) -0.025(15) -0.035(11)
C8' 0.15(2) 0.136(18) 0.126(18) -0.042(14) -0.013(14) -0.066(16)
C9 0.128(16) 0.152(17) 0.20(2) -0.017(16) 0.002(15) -0.036(13)
C9' 0.104(15) 0.135(18) 0.14(2) -0.026(14) 0.006(13) -0.034(12)
O1 0.168(11) 0.076(6) 0.182(10) -0.002(8) 0.011(9) -0.035(6)

loop_
_atom_type_symbol
_atom_type_description
_atom_type_scat_dispersion_real
_atom_type_scat_dispersion_imag
_atom_type_scat_source
C C 0.0033 0.0016 'International Tables Vol C Tables 4.2.6.8 and 6.1.1.4'
H H 0.0000 0.0000 'International Tables Vol C Tables 4.2.6.8 and 6.1.1.4'
Dy Dy -0.1892 4.4098 'International Tables Vol C Tables 4.2.6.8 and 6.1.1.4'
N N 0.0061 0.0033 'International Tables Vol C Tables 4.2.6.8 and 6.1.1.4'
O O 0.0106 0.0060 'International Tables Vol C Tables 4.2.6.8 and 6.1.1.4'

loop_
_geom_angle_atom_site_label_1
_geom_angle_atom_site_label_2
_geom_angle_atom_site_label_3
_geom_angle
_geom_angle_site_symmetry_1
_geom_angle_site_symmetry_3
O3 Dy1 O3 162.7(3) 6_575 5_577
O3 Dy1 O4 93.32(15) 6_575 .
O3 Dy1 O4 92.43(14) 5_577 .
O3 Dy1 O4 92.43(14) 6_575 2_556
O3 Dy1 O4 93.32(15) 5_577 2_556
O4 Dy1 O4 141.1(2) . 2_556
O3 Dy1 O5 88.35(19) 6_575 .
O3 Dy1 O5 77.93(18) 5_577 .
O4 Dy1 O5 146.56(19) . .
O4 Dy1 O5 72.01(17) 2_556 .
O3 Dy1 O5 77.93(18) 6_575 2_556
O3 Dy1 O5 88.35(19) 5_577 2_556
O4 Dy1 O5 72.01(17) . 2_556
O4 Dy1 O5 146.56(19) 2_556 2_556
O5 Dy1 O5 75.7(3) . 2_556
O3 Dy1 O2 72.7(2) 6_575 .
O3 Dy1 O2 124.6(2) 5_577 .
O4 Dy1 O2 70.80(16) . .
O4 Dy1 O2 74.36(18) 2_556 .
O5 Dy1 O2 140.4(2) . .
O5 Dy1 O2 130.4(2) 2_556 .
O3 Dy1 O2 124.6(2) 6_575 2_556
O3 Dy1 O2 72.7(2) 5_577 2_556
O4 Dy1 O2 74.36(18) . 2_556
O4 Dy1 O2 70.80(16) 2_556 2_556
O5 Dy1 O2 130.4(2) . 2_556
O5 Dy1 O2 140.4(2) 2_556 2_556
O2 Dy1 O2 52.0(3) . 2_556
C3 C2 C1 119.7(4) . .
C3 C2 H2 120.1 . .
C1 C2 H2 120.1 . .
C6 O4 Dy1 135.9(3) . .
N2 C1 C2 122.2(4) . .
N2 C1 C1 116.7(5) . 7_577
C2 C1 C1 121.2(5) . 7_577
C2 C3 C4 118.7(4) . .
C2 C3 C6 120.4(4) . .
C4 C3 C6 120.9(4) . .
O3 C6 O4 125.6(4) . .
O3 C6 C3 117.8(4) . .
O4 C6 C3 116.6(4) . .
C3 C4 C5 118.2(5) . .
C3 C4 H4 120.9 . .
C5 C4 H4 120.9 . .
C5 N2 C1 117.3(4) . .
N2 C5 C4 123.9(5) . .
N2 C5 H5 118.0 . .
C4 C5 H5 118.0 . .
C6 O3 Dy1 167.8(5) . 5_577
N3 O2 Dy1 92.6(6) . .
C7 O5 Dy1 148.5(6) . .
C9 N1 C7 121.1(14) . .
C9 N1 C8' 85(2) . .
C7 N1 C8' 135.9(16) . .
C9 N1 C9' 48.8(15) . .
C7 N1 C9' 116.5(12) . .
C8' N1 C9' 107.4(18) . .
C9 N1 C8 124.0(17) . .
C7 N1 C8 110.5(14) . .
C8' N1 C8 41.0(16) . .
C9' N1 C8 122.8(16) . .
O5 C7 N1 127.3(9) . .
O5 C7 H7 116.3 . .
N1 C7 H7 116.3 . .
O2 N3 O2 122.7(12) . 2_556
O2 N3 O1 134.2(10) . 2_556
O2 N3 O1 99.5(9) 2_556 2_556
O2 N3 O1 99.5(9) . .
O2 N3 O1 134.2(10) 2_556 .
O1 N3 O1 51.9(14) 2_556 .
O1 O1 N3 64.1(7) 2_556 .

loop_
_geom_bond_atom_site_label_1
_geom_bond_atom_site_label_2
_geom_bond_distance
_geom_bond_site_symmetry_2
Dy1 O3 2.242(4) 6_575
Dy1 O3 2.242(4) 5_577
Dy1 O4 2.316(3) .
Dy1 O4 2.316(3) 2_556
Dy1 O5 2.342(4) .
Dy1 O5 2.342(4) 2_556
Dy1 O2 2.472(5) .
Dy1 O2 2.472(5) 2_556
C2 C3 1.369(6) .
C2 C1 1.388(5) .
C2 H2 0.9300 .
O4 C6 1.234(6) .
C1 N2 1.336(6) .
C1 C1 1.486(8) 7_577
C3 C4 1.376(7) .
C3 C6 1.511(6) .
C6 O3 1.232(6) .
C4 C5 1.382(8) .
C4 H4 0.9300 .
N2 C5 1.333(7) .
C5 H5 0.9300 .
O3 Dy1 2.242(4) 5_577
O2 N3 1.235(8) .
O5 C7 1.141(8) .
N1 C9 1.32(3) .
N1 C7 1.336(9) .
N1 C8' 1.43(3) .
N1 C9' 1.52(3) .
N1 C8 1.61(2) .
C7 H7 0.9300 .
N3 O2 1.235(8) 2_556
N3 O1 1.380(15) 2_556
N3 O1 1.380(15) .
O1 O1 1.21(3) 2_556
